data_7208195
loop_
_publ_author_name
'Tang, Weiwei'
'Chen, Ruihong'
'Zhao, Jing'
'Jiang, Wenqing'
'Zhang, Yong'
'Jia, Dingxian'

_publ_section_title
;
 Solvothermal syntheses and characterizations of
 lanthanide(iii)/SbS43&#x2212; complexes associated by a dien ligand: A
 detailed study based on the lanthanide contraction effect
;
_journal_issue 15
_journal_name_full CrystEngComm
_journal_page_first 5021
_journal_paper_doi 10.1039/c2ce25135c
_journal_volume 14
_journal_year 2012
_chemical_formula_moiety 'C8 H26 Eu N6 S4 Sb'
_chemical_formula_sum 'C8 H26 Eu N6 S4 Sb'
_chemical_formula_weight 608.30
_chemical_name_systematic
;
?
;
_space_group_IT_number 15
_symmetry_cell_setting monoclinic
_symmetry_Int_Tables_number 15
_symmetry_space_group_name_Hall '-C 2yc'
_symmetry_space_group_name_H-M 'C 1 2/c 1'
_atom_sites_solution_hydrogens geom
_atom_sites_solution_primary direct
_atom_sites_solution_secondary difmap
_audit_creation_method SHELXL-97
_cell_angle_alpha 90.00
_cell_angle_beta 108.982(7)
_cell_angle_gamma 90.00
_cell_formula_units_Z 4
_cell_length_a 15.868(5)
_cell_length_b 9.120(3)
_cell_length_c 13.562(4)
_cell_measurement_reflns_used 4447
_cell_measurement_temperature 223(2)
_cell_measurement_theta_max 25.35
_cell_measurement_theta_min 3.2
_cell_volume 1855.9(10)
_computing_cell_refinement CrystalClear
_computing_data_collection CrystalClear
_computing_data_reduction CrystalStructure
_computing_structure_refinement 'SHELXL-97 (Sheldrick, 1997)'
_computing_structure_solution 'SHELXS-97 (Sheldrick, 1990)'
_diffrn_ambient_temperature 223(2)
_diffrn_detector_area_resol_mean 14.63
_diffrn_measured_fraction_theta_full 0.993
_diffrn_measured_fraction_theta_max 0.993
_diffrn_measurement_device_type 'Rigaku Saturn'
_diffrn_measurement_method \w
_diffrn_radiation_monochromator graphite
_diffrn_radiation_source 'fine-focus sealed tube'
_diffrn_radiation_type MoK\a
_diffrn_radiation_wavelength 0.71073
_diffrn_reflns_av_R_equivalents 0.0327
_diffrn_reflns_av_sigmaI/netI 0.0461
_diffrn_reflns_limit_h_max 19
_diffrn_reflns_limit_h_min -17
_diffrn_reflns_limit_k_max 10
_diffrn_reflns_limit_k_min -10
_diffrn_reflns_limit_l_max 16
_diffrn_reflns_limit_l_min -14
_diffrn_reflns_number 4460
_diffrn_reflns_theta_full 25.35
_diffrn_reflns_theta_max 25.35
_diffrn_reflns_theta_min 3.28
_exptl_absorpt_coefficient_mu 5.253
_exptl_absorpt_correction_T_max 0.5062
_exptl_absorpt_correction_T_min 0.3420
_exptl_absorpt_correction_type multi-scan
_exptl_absorpt_process_details 'Jacobson, R. (1998) Private communication'
_exptl_crystal_colour yellow
_exptl_crystal_density_diffrn 2.177
_exptl_crystal_density_method 'not measured'
_exptl_crystal_description block
_exptl_crystal_F_000 1176
_exptl_crystal_size_max 0.26
_exptl_crystal_size_mid 0.20
_exptl_crystal_size_min 0.15
_refine_diff_density_max 1.246
_refine_diff_density_min -0.681
_refine_diff_density_rms 0.151
_refine_ls_extinction_method none
_refine_ls_goodness_of_fit_ref 1.119
_refine_ls_hydrogen_treatment constr
_refine_ls_matrix_type full
_refine_ls_number_parameters 93
_refine_ls_number_reflns 1677
_refine_ls_number_restraints 0
_refine_ls_restrained_S_all 1.119
_refine_ls_R_factor_all 0.0412
_refine_ls_R_factor_gt 0.0326
_refine_ls_shift/su_max 0.001
_refine_ls_shift/su_mean 0.000
_refine_ls_structure_factor_coef Fsqd
_refine_ls_weighting_details 'calc w=1/[\s^2^(Fo^2^)+(0.0204P)^2^+11.9172P] where P=(Fo^2^+2Fc^2^)/3'
_refine_ls_weighting_scheme calc
_refine_ls_wR_factor_gt 0.0676
_refine_ls_wR_factor_ref 0.0699
_reflns_number_gt 1461
_reflns_number_total 1677
_reflns_threshold_expression >2sigma(I)
_cod_data_source_file c2ce25135c.txt
_cod_data_source_block shelxl4
_cod_original_cell_volume 1855.8(10)
_cod_original_sg_symbol_H-M 'C 2/c'
_cod_database_code 7208195

loop_
_symmetry_equiv_pos_as_xyz
'x, y, z'
'-x, y, -z+1/2'
'x+1/2, y+1/2, z'
'-x+1/2, y+1/2, -z+1/2'
'-x, -y, -z'
'x, -y, z-1/2'
'-x+1/2, -y+1/2, -z'
'x+1/2, -y+1/2, z-1/2'

loop_
_atom_site_label
_atom_site_type_symbol
_atom_site_fract_x
_atom_site_fract_y
_atom_site_fract_z
_atom_site_U_iso_or_equiv
_atom_site_adp_type
_atom_site_occupancy
_atom_site_symmetry_multiplicity
_atom_site_calc_flag
_atom_site_refinement_flags
Sb1 Sb 0.5000 1.16289(6) 0.2500 0.01889(17) Uani 1 2 d S
S1 S 0.39009(11) 1.00452(18) 0.14568(13) 0.0250(4) Uani 1 1 d .
S2 S 0.43623(13) 1.2986(2) 0.35102(15) 0.0305(4) Uani 1 1 d .
Eu1 Eu 0.5000 0.76842(5) 0.2500 0.01795(15) Uani 1 2 d S
N1 N 0.4321(4) 0.6001(6) 0.0920(4) 0.0277(13) Uani 1 1 d .
H1A H 0.4294 0.6517 0.0336 0.033 Uiso 1 1 calc R
H1B H 0.4706 0.5244 0.0967 0.033 Uiso 1 1 calc R
N2 N 0.3505(4) 0.6474(6) 0.2405(5) 0.0280(14) Uani 1 1 d .
H2 H 0.3633 0.5551 0.2687 0.034 Uiso 1 1 calc R
N3 N 0.4377(4) 0.8520(6) 0.3966(4) 0.0262(13) Uani 1 1 d .
H3A H 0.4828 0.8498 0.4586 0.031 Uiso 1 1 calc R
H3B H 0.4191 0.9467 0.3843 0.031 Uiso 1 1 calc R
C1 C 0.3436(5) 0.5376(8) 0.0765(6) 0.0313(16) Uani 1 1 d .
H1C H 0.3497 0.4371 0.1035 0.038 Uiso 1 1 calc R
H1D H 0.3098 0.5342 0.0018 0.038 Uiso 1 1 calc R
C2 C 0.2943(5) 0.6294(8) 0.1322(6) 0.0317(17) Uani 1 1 d .
H2A H 0.2801 0.7255 0.0985 0.038 Uiso 1 1 calc R
H2B H 0.2383 0.5812 0.1292 0.038 Uiso 1 1 calc R
C3 C 0.3022(5) 0.7266(10) 0.3016(6) 0.039(2) Uani 1 1 d .
H3C H 0.2762 0.8169 0.2651 0.047 Uiso 1 1 calc R
H3D H 0.2536 0.6652 0.3081 0.047 Uiso 1 1 calc R
C4 C 0.3634(5) 0.7628(10) 0.4059(6) 0.042(2) Uani 1 1 d .
H4A H 0.3866 0.6723 0.4441 0.050 Uiso 1 1 calc R
H4B H 0.3314 0.8172 0.4450 0.050 Uiso 1 1 calc R

loop_
_atom_site_aniso_label
_atom_site_aniso_U_11
_atom_site_aniso_U_22
_atom_site_aniso_U_33
_atom_site_aniso_U_23
_atom_site_aniso_U_13
_atom_site_aniso_U_12
Sb1 0.0221(3) 0.0162(3) 0.0182(3) 0.000 0.0064(3) 0.000
S1 0.0231(9) 0.0209(9) 0.0259(9) -0.0009(7) 0.0010(8) 0.0010(7)
S2 0.0362(10) 0.0315(10) 0.0257(10) -0.0048(8) 0.0128(9) 0.0052(8)
Eu1 0.0187(3) 0.0181(3) 0.0172(3) 0.000 0.0061(2) 0.000
N1 0.035(3) 0.024(3) 0.026(3) -0.005(3) 0.012(3) -0.006(3)
N2 0.026(3) 0.031(3) 0.029(3) -0.007(3) 0.010(3) -0.007(3)
N3 0.026(3) 0.032(3) 0.021(3) -0.004(3) 0.009(3) -0.007(3)
C1 0.029(4) 0.032(4) 0.027(4) -0.006(3) 0.001(3) -0.007(4)
C2 0.027(4) 0.031(4) 0.030(4) -0.004(3) -0.001(3) -0.003(3)
C3 0.024(4) 0.055(5) 0.040(5) 0.000(4) 0.013(4) -0.010(4)
C4 0.042(5) 0.058(6) 0.033(5) -0.012(4) 0.023(4) -0.012(4)

loop_
_atom_type_symbol
_atom_type_description
_atom_type_scat_dispersion_real
_atom_type_scat_dispersion_imag
_atom_type_scat_source
C C 0.0033 0.0016 'International Tables Vol C Tables 4.2.6.8 and 6.1.1.4'
H H 0.0000 0.0000 'International Tables Vol C Tables 4.2.6.8 and 6.1.1.4'
N N 0.0061 0.0033 'International Tables Vol C Tables 4.2.6.8 and 6.1.1.4'
Sb Sb -0.5866 1.5461 'International Tables Vol C Tables 4.2.6.8 and 6.1.1.4'
S S 0.1246 0.1234 'International Tables Vol C Tables 4.2.6.8 and 6.1.1.4'
Eu Eu -0.1578 3.6682 'International Tables Vol C Tables 4.2.6.8 and 6.1.1.4'

loop_
_geom_angle_atom_site_label_1
_geom_angle_atom_site_label_2
_geom_angle_atom_site_label_3
_geom_angle
_geom_angle_site_symmetry_1
_geom_angle_site_symmetry_3
S2 Sb1 S2 115.19(10) 2_655 .
S2 Sb1 S1 110.78(7) 2_655 .
S2 Sb1 S1 107.69(7) . .
S2 Sb1 S1 107.69(7) 2_655 2_655
S2 Sb1 S1 110.78(7) . 2_655
S1 Sb1 S1 104.17(9) . 2_655
Sb1 S1 Eu1 87.18(6) . .
N1 Eu1 N1 106.7(3) . 2_655
N1 Eu1 N2 64.76(17) . .
N1 Eu1 N2 85.17(19) 2_655 .
N1 Eu1 N2 85.17(19) . 2_655
N1 Eu1 N2 64.76(17) 2_655 2_655
N2 Eu1 N2 129.4(3) . 2_655
N1 Eu1 N3 72.49(18) . 2_655
N1 Eu1 N3 130.58(17) 2_655 2_655
N2 Eu1 N3 131.11(19) . 2_655
N2 Eu1 N3 65.96(17) 2_655 2_655
N1 Eu1 N3 130.58(17) . .
N1 Eu1 N3 72.49(18) 2_655 .
N2 Eu1 N3 65.96(17) . .
N2 Eu1 N3 131.11(19) 2_655 .
N3 Eu1 N3 146.0(3) 2_655 .
N1 Eu1 S1 152.95(13) . 2_655
N1 Eu1 S1 90.83(14) 2_655 2_655
N2 Eu1 S1 138.95(13) . 2_655
N2 Eu1 S1 83.90(15) 2_655 2_655
N3 Eu1 S1 80.46(14) 2_655 2_655
N3 Eu1 S1 73.87(13) . 2_655
N1 Eu1 S1 90.83(14) . .
N1 Eu1 S1 152.95(13) 2_655 .
N2 Eu1 S1 83.90(14) . .
N2 Eu1 S1 138.95(13) 2_655 .
N3 Eu1 S1 73.87(13) 2_655 .
N3 Eu1 S1 80.46(14) . .
S1 Eu1 S1 81.47(7) 2_655 .
C1 N1 Eu1 118.3(4) . .
C1 N1 H1A 107.7 . .
Eu1 N1 H1A 107.7 . .
C1 N1 H1B 107.7 . .
Eu1 N1 H1B 107.7 . .
H1A N1 H1B 107.1 . .
C2 N2 C3 111.0(6) . .
C2 N2 Eu1 110.5(4) . .
C3 N2 Eu1 113.4(4) . .
C2 N2 H2 107.2 . .
C3 N2 H2 107.2 . .
Eu1 N2 H2 107.2 . .
C4 N3 Eu1 114.7(4) . .
C4 N3 H3A 108.6 . .
Eu1 N3 H3A 108.6 . .
C4 N3 H3B 108.6 . .
Eu1 N3 H3B 108.6 . .
H3A N3 H3B 107.6 . .
N1 C1 C2 109.9(6) . .
N1 C1 H1C 109.7 . .
C2 C1 H1C 109.7 . .
N1 C1 H1D 109.7 . .
C2 C1 H1D 109.7 . .
H1C C1 H1D 108.2 . .
N2 C2 C1 108.7(6) . .
N2 C2 H2A 109.9 . .
C1 C2 H2A 109.9 . .
N2 C2 H2B 109.9 . .
C1 C2 H2B 109.9 . .
H2A C2 H2B 108.3 . .
C4 C3 N2 110.3(6) . .
C4 C3 H3C 109.6 . .
N2 C3 H3C 109.6 . .
C4 C3 H3D 109.6 . .
N2 C3 H3D 109.6 . .
H3C C3 H3D 108.1 . .
C3 C4 N3 109.8(6) . .
C3 C4 H4A 109.7 . .
N3 C4 H4A 109.7 . .
C3 C4 H4B 109.7 . .
N3 C4 H4B 109.7 . .
H4A C4 H4B 108.2 . .

loop_
_geom_bond_atom_site_label_1
_geom_bond_atom_site_label_2
_geom_bond_distance
_geom_bond_site_symmetry_2
Sb1 S2 2.3098(18) 2_655
Sb1 S2 2.3098(18) .
Sb1 S1 2.3503(18) .
Sb1 S1 2.3503(18) 2_655
S1 Eu1 2.8415(18) .
Eu1 N1 2.570(5) .
Eu1 N1 2.570(5) 2_655
Eu1 N2 2.581(6) .
Eu1 N2 2.581(6) 2_655
Eu1 N3 2.605(5) 2_655
Eu1 N3 2.605(5) .
Eu1 S1 2.8415(18) 2_655
N1 C1 1.466(9) .
N1 H1A 0.9100 .
N1 H1B 0.9100 .
N2 C2 1.458(9) .
N2 C3 1.487(9) .
N2 H2 0.9200 .
N3 C4 1.472(9) .
N3 H3A 0.9100 .
N3 H3B 0.9100 .
C1 C2 1.506(10) .
C1 H1C 0.9800 .
C1 H1D 0.9800 .
C2 H2A 0.9800 .
C2 H2B 0.9800 .
C3 C4 1.469(11) .
C3 H3C 0.9800 .
C3 H3D 0.9800 .
C4 H4A 0.9800 .
C4 H4B 0.9800 .

loop_
_geom_hbond_atom_site_label_D
_geom_hbond_atom_site_label_H
_geom_hbond_atom_site_label_A
_geom_hbond_distance_DH
_geom_hbond_distance_HA
_geom_hbond_distance_DA
_geom_hbond_angle_DHA
_geom_hbond_site_symmetry_A
N3 H3A S2 0.91 2.83 3.627(6) 147.4 5_676
N2 H2 S2 0.92 2.69 3.590(7) 167.6 1_545
N1 H1B S2 0.91 2.50 3.387(6) 165.1 2_645
N1 H1A S2 0.91 2.55 3.417(6) 158.5 6_575

loop_
_geom_torsion_atom_site_label_1
_geom_torsion_atom_site_label_2
_geom_torsion_atom_site_label_3
_geom_torsion_atom_site_label_4
_geom_torsion
_geom_torsion_site_symmetry_1
_geom_torsion_site_symmetry_4
S2 Sb1 S1 Eu1 115.53(6) 2_655 .
S2 Sb1 S1 Eu1 -117.68(6) . .
S1 Sb1 S1 Eu1 0.0 2_655 .
Sb1 S1 Eu1 N1 -153.96(13) . .
Sb1 S1 Eu1 N1 74.8(3) . 2_655
Sb1 S1 Eu1 N2 141.53(13) . .
Sb1 S1 Eu1 N2 -70.4(2) . 2_655
Sb1 S1 Eu1 N3 -82.47(15) . 2_655
Sb1 S1 Eu1 N3 74.95(13) . .
Sb1 S1 Eu1 S1 0.0 . 2_655
N1 Eu1 N1 C1 81.4(5) 2_655 .
N2 Eu1 N1 C1 5.2(5) . .
N2 Eu1 N1 C1 143.2(5) 2_655 .
N3 Eu1 N1 C1 -150.5(5) 2_655 .
N3 Eu1 N1 C1 0.4(6) . .
S1 Eu1 N1 C1 -150.4(4) 2_655 .
S1 Eu1 N1 C1 -77.7(5) . .
N1 Eu1 N2 C2 -33.0(4) . .
N1 Eu1 N2 C2 -143.9(5) 2_655 .
N2 Eu1 N2 C2 -92.5(4) 2_655 .
N3 Eu1 N2 C2 -1.5(6) 2_655 .
N3 Eu1 N2 C2 143.1(5) . .
S1 Eu1 N2 C2 130.4(4) 2_655 .
S1 Eu1 N2 C2 60.8(4) . .
N1 Eu1 N2 C3 -158.3(6) . .
N1 Eu1 N2 C3 90.7(5) 2_655 .
N2 Eu1 N2 C3 142.2(5) 2_655 .
N3 Eu1 N2 C3 -126.9(5) 2_655 .
N3 Eu1 N2 C3 17.7(5) . .
S1 Eu1 N2 C3 5.0(6) 2_655 .
S1 Eu1 N2 C3 -64.5(5) . .
N1 Eu1 N3 C4 16.9(6) . .
N1 Eu1 N3 C4 -80.3(5) 2_655 .
N2 Eu1 N3 C4 12.2(5) . .
N2 Eu1 N3 C4 -110.0(5) 2_655 .
N3 Eu1 N3 C4 141.0(5) 2_655 .
S1 Eu1 N3 C4 -176.4(5) 2_655 .
S1 Eu1 N3 C4 99.8(5) . .
Eu1 N1 C1 C2 22.1(8) . .
C3 N2 C2 C1 -175.1(6) . .
Eu1 N2 C2 C1 58.2(6) . .
N1 C1 C2 N2 -52.6(8) . .
C2 N2 C3 C4 -171.7(6) . .
Eu1 N2 C3 C4 -46.7(8) . .
N2 C3 C4 N3 57.9(9) . .
Eu1 N3 C4 C3 -41.0(8) . .
